data_7700303
loop_
_publ_author_name
'M\"unzer, J\"orn E'
'Kneusels, Nis-Julian H'
'Weinert, Bastian'
'Neum\"uller, Bernhard'
'Kuzu, Istemi'

_publ_section_title
;
 Hexaphenyl carbodiphosphorane adducts of heavier group 15 element
 trichlorides: syntheses, properties and reactivities.
;
_journal_issue 29
_journal_name_full 'Dalton transactions (Cambridge, England : 2003)'
_journal_page_first 11076
_journal_page_last 11085
_journal_paper_doi 10.1039/c9dt01784d
_journal_volume 48
_journal_year 2019
_chemical_formula_moiety '[SbCl~3~(C{PPh~3~})]^.^0.5Et~2~'
_chemical_formula_sum 'C39 H35 Cl3 O0.5 P2 Sb'
_chemical_formula_weight 801.71
_space_group_crystal_system monoclinic
_space_group_IT_number 9
_space_group_name_Hall 'C -2yc'
_space_group_name_H-M_alt 'C 1 c 1'
_symmetry_space_group_name_Hall 'C -2yc'
_symmetry_space_group_name_H-M 'C 1 c 1'
_atom_sites_solution_hydrogens geom
_atom_sites_solution_primary direct
_atom_sites_solution_secondary difmap
_audit_creation_method SHELXL-2016/6
_audit_update_record
;
2019-06-04 deposited with the CCDC.    2019-06-17 downloaded from the CCDC.
;
_cell_angle_alpha 90
_cell_angle_beta 104.51(1)
_cell_angle_gamma 90
_cell_formula_units_Z 8
_cell_length_a 10.541(1)
_cell_length_b 39.489(2)
_cell_length_c 17.598(1)
_cell_measurement_reflns_used 6000
_cell_measurement_temperature 100(2)
_cell_measurement_theta_max 25.2
_cell_measurement_theta_min 1.6
_cell_volume 7091.6(9)
_computing_cell_refinement 'IPDS II (Stoe)'
_computing_data_collection 'IPDS II (Stoe)'
_computing_data_reduction 'IPDS II (Stoe)'
_computing_publication_material 'WINGX (Farrugia, 2012)'
_computing_structure_refinement 'SHELXL-2016/6 (Sheldrick, 2016)'
_computing_structure_solution 'SHELXS-2014 (Sheldrick, 2014)'
_diffrn_ambient_temperature 100(2)
_diffrn_measured_fraction_theta_full 1.000
_diffrn_measured_fraction_theta_max 0.945
_diffrn_measurement_device_type 'IPDS II (Stoe)'
_diffrn_measurement_method 'IPDS II (Stoe)'
_diffrn_radiation_type MoK\a
_diffrn_radiation_wavelength 0.71073
_diffrn_reflns_av_R_equivalents 0.0516
_diffrn_reflns_av_unetI/netI 0.1247
_diffrn_reflns_Laue_measured_fraction_full 1.000
_diffrn_reflns_Laue_measured_fraction_max 0.945
_diffrn_reflns_limit_h_max 12
_diffrn_reflns_limit_h_min -12
_diffrn_reflns_limit_k_max 48
_diffrn_reflns_limit_k_min -48
_diffrn_reflns_limit_l_max 21
_diffrn_reflns_limit_l_min -21
_diffrn_reflns_number 12046
_diffrn_reflns_point_group_measured_fraction_full 0.997
_diffrn_reflns_point_group_measured_fraction_max 0.939
_diffrn_reflns_theta_full 25.242
_diffrn_reflns_theta_max 25.884
_diffrn_reflns_theta_min 1.579
_diffrn_source 'fine-focus sealed tube'
_exptl_absorpt_coefficient_mu 1.124
_exptl_absorpt_correction_T_max 0.86
_exptl_absorpt_correction_T_min 0.71
_exptl_absorpt_correction_type empirical
_exptl_absorpt_process_details 'X-red32/X-area (Stoe)'
_exptl_crystal_colour colorless
_exptl_crystal_density_diffrn 1.502
_exptl_crystal_description needles
_exptl_crystal_F_000 3240
_exptl_crystal_size_max 0.28
_exptl_crystal_size_mid 0.04
_exptl_crystal_size_min 0.04
_exptl_transmission_factor_max 0.76
_exptl_transmission_factor_min 0.49
_refine_diff_density_max 1.546
_refine_diff_density_min -0.594
_refine_diff_density_rms 0.103
_refine_ls_abs_structure_details
;
 Flack x determined using 2845 quotients [(I+)-(I-)]/[(I+)+(I-)]
 (Parsons, Flack and Wagner, Acta Cryst. B69 (2013) 249-259).
;
_refine_ls_abs_structure_Flack -0.01(2)
_refine_ls_extinction_method none
_refine_ls_goodness_of_fit_ref 0.891
_refine_ls_hydrogen_treatment constr
_refine_ls_matrix_type full
_refine_ls_number_parameters 823
_refine_ls_number_reflns 12046
_refine_ls_number_restraints 725
_refine_ls_restrained_S_all 0.866
_refine_ls_R_factor_all 0.0727
_refine_ls_R_factor_gt 0.0480
_refine_ls_shift/su_max 0.000
_refine_ls_shift/su_mean 0.000
_refine_ls_structure_factor_coef Fsqd
_refine_ls_weighting_details 'w=1/[\s^2^(Fo^2^)+(0.0279P)^2^] where P=(Fo^2^+2Fc^2^)/3'
_refine_ls_weighting_scheme calc
_refine_ls_wR_factor_gt 0.0854
_refine_ls_wR_factor_ref 0.0917
_reflns_Friedel_coverage 0.983
_reflns_Friedel_fraction_full 0.994
_reflns_Friedel_fraction_max 0.932
_reflns_number_gt 8749
_reflns_number_total 12046
_reflns_threshold_expression 'I > 2\s(I)'
_cod_data_source_file c9dt01784d2.cif
_cod_data_source_block CCDC_1908267
_cod_depositor_comments
;
The following automatic conversions were performed:

'_atom_sites_solution_primary' value 'direct methods' was changed to
'direct'.

Automatic conversion script
Id: cif_fix_values 4973 2017-02-22 13:04:09Z antanas 

 Adding full bibliography for 7700302--7700307.cif.
;
_cod_original_formula_sum 'C39 H35 Cl3 O0.50 P2 Sb'
_cod_database_code 7700303
_shelx_shelxl_version_number 2016/6
_shelx_space_group_comment
;
The symmetry employed for this shelxl refinement is uniquely defined
by the following loop, which should always be used as a source of
symmetry information in preference to the above space-group names.
They are only intended as comments.
;

loop_
_space_group_symop_operation_xyz
'x, y, z'
'x, -y, z+1/2'
'x+1/2, y+1/2, z'
'x+1/2, -y+1/2, z+1/2'

loop_
_atom_site_label
_atom_site_type_symbol
_atom_site_fract_x
_atom_site_fract_y
_atom_site_fract_z
_atom_site_U_iso_or_equiv
_atom_site_adp_type
_atom_site_occupancy
_atom_site_site_symmetry_order
_atom_site_calc_flag
_atom_site_refinement_flags_posn
_atom_site_refinement_flags_adp
Sb1 Sb -0.00032(7) 0.23281(2) -0.00006(4) 0.02027(18) Uani 1 1 d . .
Sb2 Sb -0.25206(7) 0.48031(2) -0.08060(4) 0.02211(19) Uani 1 1 d . .
Cl1 Cl -0.1110(3) 0.27024(7) -0.10111(15) 0.0252(6) Uani 1 1 d . .
Cl2 Cl -0.2007(3) 0.23182(9) 0.05987(16) 0.0299(7) Uani 1 1 d . .
Cl3 Cl 0.2220(3) 0.24186(9) -0.04923(17) 0.0300(8) Uani 1 1 d . .
Cl4 Cl -0.2855(3) 0.51979(8) 0.01465(15) 0.0304(7) Uani 1 1 d . .
Cl5 Cl 0.0113(3) 0.49032(8) -0.02998(17) 0.0301(8) Uani 1 1 d . .
Cl6 Cl -0.5008(3) 0.47625(8) -0.13689(16) 0.0306(7) Uani 1 1 d . .
C1 C -0.0508(12) 0.1882(3) -0.0709(6) 0.018(2) Uani 1 1 d . .
P1 P -0.1517(3) 0.18779(7) -0.16538(15) 0.0181(6) Uani 1 1 d . .
C2 C -0.1782(12) 0.1444(3) -0.2007(6) 0.020(2) Uani 1 1 d . .
C3 C -0.0806(12) 0.1285(3) -0.2276(6) 0.023(2) Uani 1 1 d . .
H3 H -0.004212 0.140607 -0.230648 0.027 Uiso 1 1 calc R U
C4 C -0.0952(14) 0.0947(3) -0.2502(6) 0.028(3) Uani 1 1 d . .
H4 H -0.026356 0.083399 -0.265893 0.034 Uiso 1 1 calc R U
C5 C -0.2077(13) 0.0777(3) -0.2500(6) 0.027(3) Uani 1 1 d . .
H5 H -0.217672 0.054800 -0.266664 0.032 Uiso 1 1 calc R U
C6 C -0.3070(13) 0.0936(3) -0.2258(6) 0.027(3) Uani 1 1 d . .
H6 H -0.384821 0.081485 -0.225759 0.032 Uiso 1 1 calc R U
C7 C -0.2945(12) 0.1278(3) -0.2009(6) 0.022(2) Uani 1 1 d . .
H7 H -0.363246 0.139068 -0.185002 0.026 Uiso 1 1 calc R U
C8 C -0.3098(12) 0.2057(3) -0.1698(7) 0.024(3) Uani 1 1 d . .
C9 C -0.3707(12) 0.1992(3) -0.1096(6) 0.021(2) Uani 1 1 d . .
H9 H -0.327132 0.185310 -0.066964 0.026 Uiso 1 1 calc R U
C10 C -0.4930(12) 0.2124(3) -0.1099(7) 0.025(3) Uani 1 1 d . .
H10 H -0.532445 0.207479 -0.068186 0.030 Uiso 1 1 calc R U
C11 C -0.5575(12) 0.2331(3) -0.1726(7) 0.023(3) Uani 1 1 d . .
H11 H -0.641178 0.242312 -0.173633 0.028 Uiso 1 1 calc R U
C12 C -0.4984(12) 0.2401(3) -0.2331(6) 0.027(3) Uani 1 1 d . .
H12 H -0.543083 0.253890 -0.275758 0.032 Uiso 1 1 calc R U
C13 C -0.3764(13) 0.2275(3) -0.2324(7) 0.027(3) Uani 1 1 d . .
H13 H -0.336163 0.233276 -0.273332 0.032 Uiso 1 1 calc R U
C14 C -0.0950(12) 0.2078(3) -0.2434(6) 0.019(2) Uani 1 1 d . .
C15 C 0.0154(11) 0.2283(3) -0.2302(6) 0.021(2) Uani 1 1 d . .
H15 H 0.067682 0.231651 -0.178348 0.025 Uiso 1 1 calc R U
C16 C 0.0494(13) 0.2441(3) -0.2944(6) 0.028(3) Uani 1 1 d . .
H16 H 0.124978 0.258043 -0.285912 0.033 Uiso 1 1 calc R U
C17 C -0.0272(13) 0.2391(3) -0.3690(7) 0.029(3) Uani 1 1 d . .
H17 H -0.006659 0.250801 -0.411651 0.035 Uiso 1 1 calc R U
C18 C -0.1325(13) 0.2177(3) -0.3832(6) 0.025(2) Uani 1 1 d . .
H18 H -0.182122 0.213926 -0.435538 0.030 Uiso 1 1 calc R U
C19 C -0.1679(13) 0.2012(3) -0.3202(6) 0.024(3) Uani 1 1 d . .
H19 H -0.239717 0.185929 -0.329817 0.029 Uiso 1 1 calc R U
P2 P 0.0242(3) 0.15234(7) -0.02324(16) 0.0180(6) Uani 1 1 d . .
C20 C -0.0825(12) 0.1160(3) -0.0271(6) 0.019(2) Uani 1 1 d . .
C21 C -0.2021(12) 0.1208(3) -0.0039(6) 0.023(3) Uani 1 1 d . .
H21 H -0.227056 0.142775 0.008732 0.028 Uiso 1 1 calc R U
C22 C -0.2790(13) 0.0939(3) -0.0002(6) 0.025(3) Uani 1 1 d . .
H22 H -0.355263 0.097131 0.018465 0.030 Uiso 1 1 calc R U
C23 C -0.2510(12) 0.0615(3) -0.0227(7) 0.027(3) Uani 1 1 d . .
H23 H -0.308986 0.043151 -0.022362 0.032 Uiso 1 1 calc R U
C24 C -0.1348(14) 0.0569(3) -0.0458(7) 0.031(3) Uani 1 1 d . .
H24 H -0.111095 0.035021 -0.059764 0.037 Uiso 1 1 calc R U
C25 C -0.0549(13) 0.0841(3) -0.0485(6) 0.025(2) Uani 1 1 d . .
H25 H 0.022515 0.080631 -0.065813 0.030 Uiso 1 1 calc R U
C26 C 0.1712(12) 0.1378(3) -0.0514(6) 0.023(3) Uani 1 1 d . .
C27 C 0.2407(14) 0.1102(3) -0.0140(7) 0.028(3) Uani 1 1 d . .
H27 H 0.213538 0.099356 0.027403 0.033 Uiso 1 1 calc R U
C28 C 0.3484(14) 0.0984(3) -0.0362(7) 0.031(3) Uani 1 1 d . .
H28 H 0.396773 0.079848 -0.009238 0.037 Uiso 1 1 calc R U
C29 C 0.3865(12) 0.1135(3) -0.0977(7) 0.027(3) Uani 1 1 d . .
H29 H 0.459327 0.105020 -0.114384 0.033 Uiso 1 1 calc R U
C30 C 0.3173(12) 0.1413(3) -0.1347(6) 0.024(3) Uani 1 1 d . .
H30 H 0.344211 0.151798 -0.176656 0.029 Uiso 1 1 calc R U
C31 C 0.2079(13) 0.1543(3) -0.1118(6) 0.025(3) Uani 1 1 d . .
H31 H 0.161466 0.173488 -0.136882 0.030 Uiso 1 1 calc R U
C32 C 0.0889(12) 0.1638(3) 0.0801(6) 0.020(2) Uani 1 1 d . .
C33 C 0.0132(14) 0.1582(3) 0.1345(7) 0.028(3) Uani 1 1 d . .
H33 H -0.069775 0.147402 0.119200 0.033 Uiso 1 1 calc R U
C34 C 0.0640(14) 0.1693(4) 0.2119(7) 0.032(3) Uani 1 1 d . .
H34 H 0.014376 0.165839 0.249431 0.039 Uiso 1 1 calc R U
C35 C 0.1834(13) 0.1848(3) 0.2345(6) 0.030(3) Uani 1 1 d . .
H35 H 0.216270 0.191965 0.287313 0.036 Uiso 1 1 calc R U
C36 C 0.2568(13) 0.1900(3) 0.1796(6) 0.028(3) Uani 1 1 d . .
H36 H 0.339106 0.201204 0.194392 0.034 Uiso 1 1 calc R U
C37 C 0.2084(13) 0.1788(3) 0.1033(6) 0.027(3) Uani 1 1 d . .
H37 H 0.259697 0.181627 0.066389 0.032 Uiso 1 1 calc R U
C38 C -0.2380(13) 0.4370(3) -0.0077(6) 0.023(3) Uani 1 1 d . .
P3 P -0.2092(3) 0.40048(7) -0.05556(16) 0.0195(7) Uani 1 1 d . .
C39 C -0.3280(12) 0.3671(3) -0.0617(6) 0.017(2) Uani 1 1 d . .
C40 C -0.2993(13) 0.3334(3) -0.0407(6) 0.023(2) Uani 1 1 d . .
H40 H -0.210585 0.326725 -0.021118 0.028 Uiso 1 1 calc R U
C41 C -0.3968(13) 0.3098(3) -0.0478(6) 0.027(2) Uani 1 1 d . .
H41 H -0.374645 0.286977 -0.033313 0.032 Uiso 1 1 calc R U
C42 C -0.5254(13) 0.3187(3) -0.0756(6) 0.027(3) Uani 1 1 d . .
H42 H -0.592058 0.302015 -0.080682 0.033 Uiso 1 1 calc R U
C43 C -0.5591(15) 0.3525(3) -0.0967(7) 0.030(3) Uani 1 1 d . .
H43 H -0.648267 0.358902 -0.115980 0.035 Uiso 1 1 calc R U
C44 C -0.4623(12) 0.3760(3) -0.0890(6) 0.024(2) Uani 1 1 d . .
H44 H -0.485041 0.398909 -0.102255 0.028 Uiso 1 1 calc R U
C45 C -0.2120(13) 0.4127(3) -0.1549(6) 0.025(3) Uani 1 1 d . .
C46 C -0.0922(14) 0.4236(3) -0.1695(6) 0.030(3) Uani 1 1 d . .
H46 H -0.014288 0.423641 -0.128267 0.036 Uiso 1 1 calc R U
C47 C -0.0886(17) 0.4344(3) -0.2440(7) 0.042(3) Uani 1 1 d . .
H47 H -0.008667 0.441990 -0.253796 0.051 Uiso 1 1 calc R U
C48 C -0.2028(17) 0.4339(4) -0.3042(7) 0.044(3) Uani 1 1 d . .
H48 H -0.200880 0.441135 -0.355426 0.052 Uiso 1 1 calc R U
C49 C -0.3175(17) 0.4231(4) -0.2900(8) 0.044(4) Uani 1 1 d . .
H49 H -0.395270 0.423692 -0.331349 0.052 Uiso 1 1 calc R U
C50 C -0.3237(14) 0.4114(3) -0.2167(6) 0.026(3) Uani 1 1 d . .
H50 H -0.403342 0.402591 -0.208840 0.031 Uiso 1 1 calc R U
C51 C -0.0461(12) 0.3824(3) -0.0233(6) 0.022(2) Uani 1 1 d . .
C52 C -0.0120(13) 0.3534(3) -0.0595(7) 0.022(3) Uani 1 1 d . .
H52 H -0.075737 0.342183 -0.099274 0.026 Uiso 1 1 calc R U
C53 C 0.1141(13) 0.3414(3) -0.0374(7) 0.026(3) Uani 1 1 d . .
H53 H 0.137130 0.321535 -0.061331 0.031 Uiso 1 1 calc R U
C54 C 0.2074(12) 0.3580(3) 0.0193(6) 0.025(2) Uani 1 1 d . .
H54 H 0.294174 0.349296 0.034484 0.030 Uiso 1 1 calc R U
C55 C 0.1760(12) 0.3872(3) 0.0544(6) 0.024(2) Uani 1 1 d . .
H55 H 0.241152 0.398923 0.092299 0.029 Uiso 1 1 calc R U
C56 C 0.0479(12) 0.3990(3) 0.0332(6) 0.022(2) Uani 1 1 d . .
H56 H 0.024749 0.418725 0.057667 0.026 Uiso 1 1 calc R U
P4 P -0.2649(3) 0.43551(7) 0.08627(16) 0.0198(6) Uani 1 1 d . .
C57 C -0.4178(12) 0.4547(3) 0.0913(6) 0.024(2) Uani 1 1 d . .
C58 C -0.5310(13) 0.4476(3) 0.0350(7) 0.028(3) Uani 1 1 d . .
H58 H -0.526799 0.432780 -0.006755 0.034 Uiso 1 1 calc R U
C59 C -0.6504(13) 0.4614(3) 0.0372(7) 0.029(3) Uani 1 1 d . .
H59 H -0.727683 0.455162 -0.001044 0.035 Uiso 1 1 calc R U
C60 C -0.6563(14) 0.4846(3) 0.0966(7) 0.030(3) Uani 1 1 d . .
H60 H -0.737125 0.494883 0.097895 0.035 Uiso 1 1 calc R U
C61 C -0.5445(14) 0.4921(3) 0.1525(7) 0.031(3) Uani 1 1 d . .
H61 H -0.549196 0.507104 0.193984 0.037 Uiso 1 1 calc R U
C62 C -0.4237(13) 0.4784(3) 0.1503(6) 0.027(3) Uani 1 1 d . .
H62 H -0.346259 0.484974 0.188080 0.032 Uiso 1 1 calc R U
C63 C -0.1403(12) 0.4547(3) 0.1637(6) 0.019(2) Uani 1 1 d . .
C64 C -0.0413(12) 0.4747(3) 0.1490(6) 0.021(2) Uani 1 1 d . .
H64 H -0.036420 0.478552 0.096539 0.025 Uiso 1 1 calc R U
C65 C 0.0524(13) 0.4895(3) 0.2119(6) 0.026(3) Uani 1 1 d . .
H65 H 0.120140 0.503360 0.202069 0.032 Uiso 1 1 calc R U
C66 C 0.0444(12) 0.4834(3) 0.2883(6) 0.026(3) Uani 1 1 d . .
H66 H 0.108445 0.492859 0.330922 0.031 Uiso 1 1 calc R U
C67 C -0.0571(13) 0.4636(3) 0.3033(7) 0.029(3) Uani 1 1 d . .
H67 H -0.064858 0.460548 0.355501 0.034 Uiso 1 1 calc R U
C68 C -0.1437(13) 0.4488(3) 0.2426(6) 0.022(2) Uani 1 1 d . .
H68 H -0.208607 0.434144 0.253051 0.026 Uiso 1 1 calc R U
C69 C -0.2645(12) 0.3920(3) 0.1189(6) 0.023(2) Uani 1 1 d . .
C70 C -0.1464(13) 0.3757(3) 0.1448(6) 0.023(2) Uani 1 1 d . .
H70 H -0.067858 0.388093 0.148262 0.027 Uiso 1 1 calc R U
C71 C -0.1379(14) 0.3417(3) 0.1662(7) 0.026(3) Uani 1 1 d . .
H71 H -0.055150 0.330916 0.183298 0.032 Uiso 1 1 calc R U
C72 C -0.2534(13) 0.3239(3) 0.1619(6) 0.028(3) Uani 1 1 d . .
H72 H -0.250898 0.300394 0.173669 0.034 Uiso 1 1 calc R U
C73 C -0.3723(13) 0.3409(3) 0.1402(6) 0.025(2) Uani 1 1 d . .
H73 H -0.451061 0.329213 0.140483 0.031 Uiso 1 1 calc R U
C74 C -0.3772(12) 0.3746(3) 0.1182(6) 0.021(2) Uani 1 1 d . .
H74 H -0.459457 0.385733 0.102389 0.025 Uiso 1 1 calc R U
O1 O 0.7396(16) 0.1352(3) 0.1844(8) 0.091(5) Uani 1 1 d . .
C75 C 0.665(2) 0.1661(5) 0.1779(11) 0.075(5) Uani 1 1 d . .
H751 H 0.724986 0.185556 0.179514 0.090 Uiso 1 1 calc R U
H752 H 0.626782 0.167985 0.223614 0.090 Uiso 1 1 calc R U
C76 C 0.5579(17) 0.1680(4) 0.1045(9) 0.052(4) Uani 1 1 d . .
H761 H 0.517783 0.190583 0.100211 0.078 Uiso 1 1 calc R U
H762 H 0.491477 0.150868 0.106006 0.078 Uiso 1 1 calc R U
H763 H 0.593899 0.163981 0.059115 0.078 Uiso 1 1 calc R U
C77 C 0.696(2) 0.1070(4) 0.2137(11) 0.080(6) Uani 1 1 d . .
H771 H 0.607904 0.101250 0.181048 0.096 Uiso 1 1 calc R U
H772 H 0.688041 0.111801 0.267566 0.096 Uiso 1 1 calc R U
C78 C 0.7835(19) 0.0780(4) 0.2159(11) 0.077(6) Uani 1 1 d . .
H781 H 0.746117 0.058075 0.235381 0.116 Uiso 1 1 calc R U
H782 H 0.869423 0.083081 0.250960 0.116 Uiso 1 1 calc R U
H783 H 0.793369 0.073506 0.162974 0.116 Uiso 1 1 calc R U

loop_
_atom_site_aniso_label
_atom_site_aniso_U_11
_atom_site_aniso_U_22
_atom_site_aniso_U_33
_atom_site_aniso_U_23
_atom_site_aniso_U_13
_atom_site_aniso_U_12
Sb1 0.0181(5) 0.0215(4) 0.0217(4) -0.0026(4) 0.0059(3) 0.0002(4)
Sb2 0.0251(5) 0.0197(4) 0.0207(4) 0.0027(3) 0.0042(3) -0.0010(4)
Cl1 0.0253(17) 0.0208(14) 0.0291(13) -0.0005(12) 0.0059(12) 0.0021(14)
Cl2 0.0235(19) 0.0403(18) 0.0284(15) -0.0033(14) 0.0114(13) 0.0028(17)
Cl3 0.0215(19) 0.0389(19) 0.0303(15) -0.0090(13) 0.0079(13) -0.0051(14)
Cl4 0.037(2) 0.0236(14) 0.0282(14) -0.0006(13) 0.0034(13) 0.0030(15)
Cl5 0.0229(19) 0.0385(19) 0.0277(14) 0.0083(13) 0.0041(13) -0.0062(15)
Cl6 0.0234(19) 0.0347(18) 0.0317(15) 0.0011(13) 0.0033(13) 0.0015(16)
C1 0.017(6) 0.020(5) 0.017(4) 0.005(4) 0.004(4) 0.002(5)
P1 0.0158(18) 0.0199(15) 0.0189(14) -0.0007(11) 0.0047(12) 0.0005(13)
C2 0.018(6) 0.027(5) 0.015(5) 0.003(4) 0.006(4) -0.003(4)
C3 0.014(6) 0.033(6) 0.021(5) 0.000(5) 0.004(5) -0.003(5)
C4 0.028(7) 0.037(6) 0.019(6) -0.002(5) 0.003(5) -0.003(5)
C5 0.032(7) 0.023(6) 0.028(6) 0.001(5) 0.011(5) 0.001(5)
C6 0.025(7) 0.029(6) 0.030(6) -0.006(5) 0.013(5) -0.008(5)
C7 0.011(6) 0.027(5) 0.025(6) -0.001(5) 0.000(5) 0.000(5)
C8 0.010(6) 0.041(7) 0.024(5) -0.001(5) 0.009(4) 0.005(5)
C9 0.016(6) 0.026(6) 0.023(5) -0.003(5) 0.005(4) 0.003(5)
C10 0.015(6) 0.035(7) 0.028(5) 0.000(5) 0.012(5) 0.003(5)
C11 0.011(6) 0.027(7) 0.028(6) -0.006(5) 0.000(4) -0.002(5)
C12 0.029(7) 0.028(7) 0.023(5) -0.002(5) 0.005(5) 0.001(5)
C13 0.025(6) 0.026(7) 0.030(5) 0.000(5) 0.009(5) 0.001(5)
C14 0.015(6) 0.024(6) 0.021(4) -0.002(4) 0.010(4) 0.001(5)
C15 0.017(6) 0.018(5) 0.028(5) -0.002(4) 0.006(4) -0.001(4)
C16 0.031(8) 0.027(7) 0.030(5) 0.002(5) 0.015(4) 0.002(5)
C17 0.030(7) 0.030(7) 0.030(5) 0.004(5) 0.013(5) 0.001(5)
C18 0.027(7) 0.025(6) 0.021(5) 0.001(4) 0.006(5) 0.010(5)
C19 0.024(7) 0.023(6) 0.026(5) 0.000(4) 0.010(4) -0.002(5)
P2 0.0125(17) 0.0228(15) 0.0190(14) 0.0017(11) 0.0047(11) 0.0003(13)
C20 0.017(6) 0.021(5) 0.020(5) 0.001(4) 0.004(4) -0.001(4)
C21 0.025(7) 0.019(5) 0.027(6) 0.012(5) 0.010(5) 0.008(5)
C22 0.023(7) 0.031(6) 0.025(6) 0.006(5) 0.012(5) -0.001(5)
C23 0.016(7) 0.028(6) 0.034(6) 0.003(5) 0.001(5) -0.007(5)
C24 0.033(8) 0.026(6) 0.038(6) 0.000(5) 0.014(6) -0.002(5)
C25 0.024(7) 0.029(5) 0.021(5) -0.004(5) 0.005(5) 0.000(5)
C26 0.018(6) 0.030(6) 0.024(6) 0.010(4) 0.012(5) 0.008(5)
C27 0.029(8) 0.030(7) 0.027(6) 0.004(5) 0.012(5) 0.006(5)
C28 0.025(8) 0.026(7) 0.042(7) 0.004(5) 0.008(6) 0.009(5)
C29 0.018(7) 0.025(6) 0.042(6) -0.011(5) 0.013(5) -0.001(5)
C30 0.018(7) 0.037(6) 0.017(5) -0.007(4) 0.005(5) -0.002(5)
C31 0.037(8) 0.018(6) 0.029(6) 0.007(4) 0.023(5) 0.006(5)
C32 0.020(6) 0.018(6) 0.021(4) 0.006(4) 0.002(4) 0.002(5)
C33 0.027(8) 0.031(7) 0.024(5) 0.001(5) 0.004(5) -0.008(6)
C34 0.031(7) 0.044(8) 0.018(5) 0.006(5) 0.000(5) -0.003(6)
C35 0.029(7) 0.041(8) 0.017(5) -0.002(5) -0.001(5) -0.003(6)
C36 0.018(7) 0.043(8) 0.024(5) -0.007(5) 0.004(4) -0.001(6)
C37 0.024(6) 0.037(7) 0.017(5) 0.003(4) 0.002(4) -0.001(5)
C38 0.023(7) 0.026(6) 0.021(5) -0.003(4) 0.008(5) 0.003(5)
P3 0.0190(19) 0.0198(15) 0.0209(14) -0.0014(12) 0.0071(12) 0.0010(14)
C39 0.022(5) 0.017(5) 0.013(5) -0.005(4) 0.006(4) -0.004(4)
C40 0.028(7) 0.022(5) 0.022(5) 0.005(4) 0.010(5) 0.002(4)
C41 0.035(6) 0.025(6) 0.022(5) 0.000(5) 0.011(5) 0.000(5)
C42 0.028(6) 0.031(6) 0.023(6) -0.005(5) 0.005(5) -0.005(5)
C43 0.024(7) 0.038(6) 0.028(6) 0.003(5) 0.009(6) 0.001(5)
C44 0.022(6) 0.026(6) 0.023(5) -0.003(5) 0.007(5) 0.000(5)
C45 0.035(7) 0.026(6) 0.017(4) 0.001(4) 0.011(4) -0.004(5)
C46 0.038(7) 0.025(6) 0.027(5) 0.003(5) 0.011(5) -0.002(6)
C47 0.066(9) 0.034(8) 0.036(6) 0.001(6) 0.030(6) -0.011(7)
C48 0.070(9) 0.043(8) 0.025(6) 0.003(6) 0.026(5) 0.000(7)
C49 0.064(9) 0.045(8) 0.023(6) 0.010(6) 0.012(6) 0.000(7)
C50 0.030(7) 0.024(6) 0.025(5) 0.003(5) 0.010(4) 0.008(6)
C51 0.015(6) 0.025(6) 0.027(5) 0.001(4) 0.008(4) 0.004(4)
C52 0.015(6) 0.022(6) 0.029(6) -0.004(5) 0.008(5) -0.001(5)
C53 0.020(6) 0.026(6) 0.036(6) -0.002(5) 0.015(5) 0.003(5)
C54 0.012(6) 0.039(6) 0.028(6) 0.012(5) 0.009(4) 0.002(5)
C55 0.018(6) 0.032(6) 0.023(6) 0.006(4) 0.004(5) -0.008(5)
C56 0.020(6) 0.018(6) 0.027(5) 0.008(4) 0.004(4) 0.000(5)
P4 0.0211(19) 0.0187(15) 0.0200(14) -0.0014(11) 0.0062(12) -0.0008(13)
C57 0.019(6) 0.033(6) 0.023(5) 0.001(4) 0.011(4) 0.004(5)
C58 0.025(6) 0.028(7) 0.033(6) -0.006(5) 0.009(5) 0.002(5)
C59 0.028(7) 0.033(7) 0.029(6) 0.000(5) 0.010(5) 0.007(6)
C60 0.036(7) 0.022(6) 0.035(6) 0.001(5) 0.018(5) 0.004(6)
C61 0.036(7) 0.034(7) 0.024(5) 0.005(5) 0.014(5) 0.011(6)
C62 0.032(7) 0.022(6) 0.026(5) -0.003(5) 0.006(5) 0.002(6)
C63 0.022(6) 0.015(5) 0.021(4) -0.002(4) 0.006(4) 0.001(4)
C64 0.024(6) 0.023(6) 0.018(4) -0.002(4) 0.007(4) -0.002(5)
C65 0.028(7) 0.030(7) 0.024(5) -0.003(4) 0.011(4) -0.004(5)
C66 0.025(7) 0.033(7) 0.022(5) -0.008(5) 0.008(5) -0.001(5)
C67 0.029(7) 0.030(7) 0.026(5) 0.001(5) 0.005(5) 0.002(5)
C68 0.029(7) 0.017(6) 0.023(5) 0.002(4) 0.012(4) -0.001(5)
C69 0.024(6) 0.026(5) 0.021(5) -0.003(4) 0.010(5) -0.001(4)
C70 0.026(6) 0.020(5) 0.024(6) -0.001(4) 0.009(5) -0.001(5)
C71 0.033(7) 0.021(5) 0.026(6) 0.009(5) 0.008(5) -0.004(5)
C72 0.036(7) 0.025(6) 0.025(6) 0.006(5) 0.009(5) -0.003(5)
C73 0.034(7) 0.021(5) 0.025(6) 0.003(4) 0.014(5) -0.006(5)
C74 0.023(6) 0.018(5) 0.024(6) 0.001(4) 0.012(5) 0.003(4)
O1 0.120(12) 0.066(7) 0.114(10) 0.037(7) 0.081(9) 0.039(8)
C75 0.077(14) 0.059(10) 0.092(12) 0.014(10) 0.029(9) 0.023(10)
C76 0.050(11) 0.040(9) 0.079(10) -0.010(8) 0.040(7) 0.003(8)
C77 0.119(18) 0.052(9) 0.069(11) 0.023(9) 0.025(12) 0.014(9)
C78 0.056(13) 0.054(10) 0.096(13) 0.029(9) -0.030(10) 0.002(8)

loop_
_atom_type_symbol
_atom_type_description
_atom_type_scat_dispersion_real
_atom_type_scat_dispersion_imag
_atom_type_scat_source
C C 0.0033 0.0016 'International Tables Vol C Tables 4.2.6.8 and 6.1.1.4'
H H 0.0000 0.0000 'International Tables Vol C Tables 4.2.6.8 and 6.1.1.4'
Cl Cl 0.1484 0.1585 'International Tables Vol C Tables 4.2.6.8 and 6.1.1.4'
O O 0.0106 0.0060 'International Tables Vol C Tables 4.2.6.8 and 6.1.1.4'
P P 0.1023 0.0942 'International Tables Vol C Tables 4.2.6.8 and 6.1.1.4'
Sb Sb -0.5866 1.5461 'International Tables Vol C Tables 4.2.6.8 and 6.1.1.4'

loop_
_geom_angle_atom_site_label_1
_geom_angle_atom_site_label_2
_geom_angle_atom_site_label_3
_geom_angle
C1 Sb1 Cl1 94.2(3)
C1 Sb1 Cl2 96.6(3)
Cl1 Sb1 Cl2 90.94(11)
C1 Sb1 Cl3 91.8(3)
Cl1 Sb1 Cl3 88.91(10)
Cl2 Sb1 Cl3 171.57(10)
C38 Sb2 Cl4 95.9(3)
C38 Sb2 Cl6 95.3(4)
Cl4 Sb2 Cl6 89.75(11)
C38 Sb2 Cl5 90.5(4)
Cl4 Sb2 Cl5 89.60(11)
Cl6 Sb2 Cl5 174.21(11)
P2 C1 P1 123.6(7)
P2 C1 Sb1 111.9(5)
P1 C1 Sb1 124.5(6)
C1 P1 C8 112.2(5)
C1 P1 C14 118.9(6)
C8 P1 C14 106.0(5)
C1 P1 C2 109.9(5)
C8 P1 C2 107.1(6)
C14 P1 C2 101.7(5)
C3 C2 C7 121.1(11)
C3 C2 P1 118.7(9)
C7 C2 P1 120.2(9)
C2 C3 C4 119.6(12)
C2 C3 H3 120.2
C4 C3 H3 120.2
C5 C4 C3 120.3(12)
C5 C4 H4 119.8
C3 C4 H4 119.8
C4 C5 C6 120.4(12)
C4 C5 H5 119.8
C6 C5 H5 119.8
C5 C6 C7 120.7(12)
C5 C6 H6 119.6
C7 C6 H6 119.6
C2 C7 C6 117.6(11)
C2 C7 H7 121.2
C6 C7 H7 121.2
C9 C8 C13 117.6(11)
C9 C8 P1 119.6(9)
C13 C8 P1 122.7(9)
C10 C9 C8 122.2(11)
C10 C9 H9 118.9
C8 C9 H9 118.9
C9 C10 C11 119.2(11)
C9 C10 H10 120.4
C11 C10 H10 120.4
C12 C11 C10 119.8(12)
C12 C11 H11 120.1
C10 C11 H11 120.1
C13 C12 C11 121.2(11)
C13 C12 H12 119.4
C11 C12 H12 119.4
C12 C13 C8 120.0(11)
C12 C13 H13 120.0
C8 C13 H13 120.0
C15 C14 C19 120.3(10)
C15 C14 P1 123.3(8)
C19 C14 P1 116.4(9)
C14 C15 C16 119.5(10)
C14 C15 H15 120.2
C16 C15 H15 120.2
C17 C16 C15 119.8(12)
C17 C16 H16 120.1
C15 C16 H16 120.1
C18 C17 C16 121.2(11)
C18 C17 H17 119.4
C16 C17 H17 119.4
C17 C18 C19 120.2(11)
C17 C18 H18 119.9
C19 C18 H18 119.9
C14 C19 C18 118.8(12)
C14 C19 H19 120.6
C18 C19 H19 120.6
C1 P2 C20 115.2(6)
C1 P2 C32 106.9(5)
C20 P2 C32 107.8(5)
C1 P2 C26 116.1(5)
C20 P2 C26 107.4(6)
C32 P2 C26 102.4(6)
C25 C20 C21 117.7(11)
C25 C20 P2 124.5(9)
C21 C20 P2 117.8(9)
C22 C21 C20 119.5(11)
C22 C21 H21 120.2
C20 C21 H21 120.2
C21 C22 C23 122.4(12)
C21 C22 H22 118.8
C23 C22 H22 118.8
C22 C23 C24 117.8(12)
C22 C23 H23 121.1
C24 C23 H23 121.1
C25 C24 C23 120.0(12)
C25 C24 H24 120.0
C23 C24 H24 120.0
C20 C25 C24 122.4(12)
C20 C25 H25 118.8
C24 C25 H25 118.8
C27 C26 C31 121.2(11)
C27 C26 P2 120.1(9)
C31 C26 P2 118.6(9)
C28 C27 C26 120.7(11)
C28 C27 H27 119.7
C26 C27 H27 119.7
C27 C28 C29 120.0(12)
C27 C28 H28 120.0
C29 C28 H28 120.0
C28 C29 C30 119.2(11)
C28 C29 H29 120.4
C30 C29 H29 120.4
C29 C30 C31 121.7(10)
C29 C30 H30 119.2
C31 C30 H30 119.2
C26 C31 C30 117.1(11)
C26 C31 H31 121.4
C30 C31 H31 121.4
C37 C32 C33 120.3(10)
C37 C32 P2 119.5(8)
C33 C32 P2 120.2(9)
C34 C33 C32 117.9(12)
C34 C33 H33 121.0
C32 C33 H33 121.0
C35 C34 C33 121.5(12)
C35 C34 H34 119.2
C33 C34 H34 119.2
C34 C35 C36 119.6(11)
C34 C35 H35 120.2
C36 C35 H35 120.2
C37 C36 C35 119.4(13)
C37 C36 H36 120.3
C35 C36 H36 120.3
C32 C37 C36 121.3(11)
C32 C37 H37 119.4
C36 C37 H37 119.4
P3 C38 P4 121.4(7)
P3 C38 Sb2 111.8(5)
P4 C38 Sb2 126.6(6)
C38 P3 C39 115.6(6)
C38 P3 C45 106.6(6)
C39 P3 C45 107.1(5)
C38 P3 C51 116.3(6)
C39 P3 C51 108.7(6)
C45 P3 C51 101.1(6)
C40 C39 C44 117.2(11)
C40 C39 P3 125.5(10)
C44 C39 P3 117.3(9)
C41 C40 C39 121.2(12)
C41 C40 H40 119.4
C39 C40 H40 119.4
C42 C41 C40 120.8(12)
C42 C41 H41 119.6
C40 C41 H41 119.6
C41 C42 C43 119.9(13)
C41 C42 H42 120.0
C43 C42 H42 120.0
C44 C43 C42 119.2(14)
C44 C43 H43 120.4
C42 C43 H43 120.4
C43 C44 C39 121.7(12)
C43 C44 H44 119.2
C39 C44 H44 119.2
C50 C45 C46 119.2(10)
C50 C45 P3 123.5(9)
C46 C45 P3 117.2(9)
C47 C46 C45 120.1(13)
C47 C46 H46 120.0
C45 C46 H46 120.0
C46 C47 C48 119.5(13)
C46 C47 H47 120.2
C48 C47 H47 120.2
C49 C48 C47 120.2(12)
C49 C48 H48 119.9
C47 C48 H48 119.9
C48 C49 C50 121.7(15)
C48 C49 H49 119.1
C50 C49 H49 119.1
C49 C50 C45 119.1(13)
C49 C50 H50 120.4
C45 C50 H50 120.4
C56 C51 C52 119.8(11)
C56 C51 P3 119.3(9)
C52 C51 P3 120.6(9)
C53 C52 C51 119.6(12)
C53 C52 H52 120.2
C51 C52 H52 120.2
C52 C53 C54 120.4(12)
C52 C53 H53 119.8
C54 C53 H53 119.8
C53 C54 C55 120.7(12)
C53 C54 H54 119.7
C55 C54 H54 119.7
C54 C55 C56 119.0(11)
C54 C55 H55 120.5
C56 C55 H55 120.5
C51 C56 C55 120.4(11)
C51 C56 H56 119.8
C55 C56 H56 119.8
C38 P4 C57 113.0(6)
C38 P4 C63 116.1(6)
C57 P4 C63 106.0(5)
C38 P4 C69 110.1(5)
C57 P4 C69 108.4(6)
C63 P4 C69 102.5(5)
C58 C57 C62 118.4(11)
C58 C57 P4 120.2(9)
C62 C57 P4 121.3(10)
C57 C58 C59 122.2(11)
C57 C58 H58 118.9
C59 C58 H58 118.9
C58 C59 C60 119.3(13)
C58 C59 H59 120.4
C60 C59 H59 120.4
C61 C60 C59 119.2(12)
C61 C60 H60 120.4
C59 C60 H60 120.4
C60 C61 C62 121.6(12)
C60 C61 H61 119.2
C62 C61 H61 119.2
C61 C62 C57 119.2(12)
C61 C62 H62 120.4
C57 C62 H62 120.4
C64 C63 C68 118.8(10)
C64 C63 P4 122.6(8)
C68 C63 P4 118.6(9)
C63 C64 C65 120.1(9)
C63 C64 H64 119.9
C65 C64 H64 119.9
C66 C65 C64 119.2(11)
C66 C65 H65 120.4
C64 C65 H65 120.4
C65 C66 C67 120.8(11)
C65 C66 H66 119.6
C67 C66 H66 119.6
C68 C67 C66 119.2(10)
C68 C67 H67 120.4
C66 C67 H67 120.4
C67 C68 C63 121.8(11)
C67 C68 H68 119.1
C63 C68 H68 119.1
C74 C69 C70 118.8(11)
C74 C69 P4 122.6(10)
C70 C69 P4 118.6(9)
C69 C70 C71 122.2(12)
C69 C70 H70 118.9
C71 C70 H70 118.9
C70 C71 C72 118.5(13)
C70 C71 H71 120.7
C72 C71 H71 120.7
C73 C72 C71 119.2(12)
C73 C72 H72 120.4
C71 C72 H72 120.4
C74 C73 C72 120.6(12)
C74 C73 H73 119.7
C72 C73 H73 119.7
C69 C74 C73 120.5(12)
C69 C74 H74 119.7
C73 C74 H74 119.7
C77 O1 C75 119.8(15)
O1 C75 C76 113.2(16)
O1 C75 H751 108.9
C76 C75 H751 108.9
O1 C75 H752 108.9
C76 C75 H752 108.9
H751 C75 H752 107.8
C75 C76 H761 109.5
C75 C76 H762 109.5
H761 C76 H762 109.5
C75 C76 H763 109.5
H761 C76 H763 109.5
H762 C76 H763 109.5
O1 C77 C78 112.5(18)
O1 C77 H771 109.1
C78 C77 H771 109.1
O1 C77 H772 109.1
C78 C77 H772 109.1
H771 C77 H772 107.8
C77 C78 H781 109.5
C77 C78 H782 109.5
H781 C78 H782 109.5
C77 C78 H783 109.5
H781 C78 H783 109.5
H782 C78 H783 109.5

loop_
_geom_bond_atom_site_label_1
_geom_bond_atom_site_label_2
_geom_bond_distance
Sb1 C1 2.147(11)
Sb1 Cl1 2.381(3)
Sb1 Cl2 2.587(3)
Sb1 Cl3 2.718(3)
Sb2 C38 2.121(12)
Sb2 Cl4 2.379(3)
Sb2 Cl6 2.565(3)
Sb2 Cl5 2.723(3)
C1 P2 1.731(11)
C1 P1 1.736(11)
P1 C8 1.793(12)
P1 C14 1.811(11)
P1 C2 1.822(11)
C2 C3 1.386(16)
C2 C7 1.388(16)
C3 C4 1.388(17)
C3 H3 0.9500
C4 C5 1.364(18)
C4 H4 0.9500
C5 C6 1.376(17)
C5 H5 0.9500
C6 C7 1.416(16)
C6 H6 0.9500
C7 H7 0.9500
C8 C9 1.393(15)
C8 C13 1.436(17)
C9 C10 1.389(17)
C9 H9 0.9500
C10 C11 1.405(17)
C10 H10 0.9500
C11 C12 1.389(16)
C11 H11 0.9500
C12 C13 1.377(17)
C12 H12 0.9500
C13 H13 0.9500
C14 C15 1.387(16)
C14 C19 1.402(16)
C15 C16 1.413(15)
C15 H15 0.9500
C16 C17 1.373(16)
C16 H16 0.9500
C17 C18 1.368(18)
C17 H17 0.9500
C18 C19 1.413(15)
C18 H18 0.9500
C19 H19 0.9500
P2 C20 1.815(12)
P2 C32 1.832(11)
P2 C26 1.833(12)
C20 C25 1.365(16)
C20 C21 1.431(17)
C21 C22 1.348(17)
C21 H21 0.9500
C22 C23 1.391(17)
C22 H22 0.9500
C23 C24 1.395(17)
C23 H23 0.9500
C24 C25 1.372(17)
C24 H24 0.9500
C25 H25 0.9500
C26 C27 1.383(17)
C26 C31 1.383(15)
C27 C28 1.371(18)
C27 H27 0.9500
C28 C29 1.381(16)
C28 H28 0.9500
C29 C30 1.385(17)
C29 H29 0.9500
C30 C31 1.410(17)
C30 H30 0.9500
C31 H31 0.9500
C32 C37 1.359(17)
C32 C33 1.408(15)
C33 C34 1.402(16)
C33 H33 0.9500
C34 C35 1.366(19)
C34 H34 0.9500
C35 C36 1.397(15)
C35 H35 0.9500
C36 C37 1.384(16)
C36 H36 0.9500
C37 H37 0.9500
C38 P3 1.735(12)
C38 P4 1.747(11)
P3 C39 1.802(12)
P3 C45 1.807(10)
P3 C51 1.817(12)
C39 C40 1.394(15)
C39 C44 1.420(17)
C40 C41 1.370(17)
C40 H40 0.9500
C41 C42 1.367(17)
C41 H41 0.9500
C42 C43 1.410(18)
C42 H42 0.9500
C43 C44 1.360(18)
C43 H43 0.9500
C44 H44 0.9500
C45 C50 1.389(18)
C45 C46 1.418(18)
C46 C47 1.387(15)
C46 H46 0.9500
C47 C48 1.39(2)
C47 H47 0.9500
C48 C49 1.36(2)
C48 H48 0.9500
C49 C50 1.388(16)
C49 H49 0.9500
C50 H50 0.9500
C51 C56 1.381(16)
C51 C52 1.399(16)
C52 C53 1.373(17)
C52 H52 0.9500
C53 C54 1.378(18)
C53 H53 0.9500
C54 C55 1.387(17)
C54 H54 0.9500
C55 C56 1.389(17)
C55 H55 0.9500
C56 H56 0.9500
P4 C57 1.804(12)
P4 C63 1.805(12)
P4 C69 1.813(12)
C57 C58 1.375(17)
C57 C62 1.411(16)
C58 C59 1.380(17)
C58 H58 0.9500
C59 C60 1.403(16)
C59 H59 0.9500
C60 C61 1.366(19)
C60 H60 0.9500
C61 C62 1.392(18)
C61 H61 0.9500
C62 H62 0.9500
C63 C64 1.384(16)
C63 C68 1.417(14)
C64 C65 1.411(16)
C64 H64 0.9500
C65 C66 1.388(14)
C65 H65 0.9500
C66 C67 1.405(17)
C66 H66 0.9500
C67 C68 1.351(17)
C67 H67 0.9500
C68 H68 0.9500
C69 C74 1.370(16)
C69 C70 1.373(17)
C70 C71 1.390(16)
C70 H70 0.9500
C71 C72 1.392(18)
C71 H71 0.9500
C72 C73 1.387(18)
C72 H72 0.9500
C73 C74 1.384(15)
C73 H73 0.9500
C74 H74 0.9500
O1 C77 1.35(2)
O1 C75 1.44(2)
C75 C76 1.49(2)
C75 H751 0.9900
C75 H752 0.9900
C76 H761 0.9800
C76 H762 0.9800
C76 H763 0.9800
C77 C78 1.46(2)
C77 H771 0.9900
C77 H772 0.9900
C78 H781 0.9800
C78 H782 0.9800
C78 H783 0.9800
